data_4000992
loop_
_publ_author_name
'Shao, Xiangfeng'
'Yoshida, Yukihiro'
'Nakano, Yoshiaki'
'Yamochi, Hideki'
'Sakata, Masafumi'
'Maesato, Mitsuhiko'
'Otsuka, Akihiro'
'Saito, Gunzi'
'Koshihara, Shin-ya'

_publ_section_title
;
 Prediction of the Electronic Structure via Molecular Stacking Mode of
 Radical Cation Salts Based on Asymmetric Donor Molecule MeEDO-TTF
;
_journal_issue 6
_journal_name_full 'Chemistry of Materials'
_journal_page_first 1085
_journal_paper_doi 10.1021/cm803180x
_journal_volume 21
_journal_year 2009
_chemical_formula_moiety 'C18 H16 O8 Re S8'
_chemical_formula_sum 'C18 H16 O8 Re S8'
_chemical_formula_weight 802.99
_chemical_name_common (MeEDO-TTF)2ReO4
_chemical_name_systematic
;
 bis-4,5-ethylenedioxy-4'-methyltetrathiafulvalene-perrhenate
;
_chemical_temperature_decomposition 438
_space_group_IT_number 2
_symmetry_cell_setting triclinic
_symmetry_space_group_name_Hall '-P 1'
_symmetry_space_group_name_H-M 'P -1'
_atom_sites_solution_hydrogens geom
_atom_sites_solution_primary direct
_atom_sites_solution_secondary difmap
_audit_creation_method SHELXL-97
_cell_angle_alpha 70.492(5)
_cell_angle_beta 82.574(5)
_cell_angle_gamma 89.032(6)
_cell_formula_units_Z 2
_cell_length_a 7.2720(5)
_cell_length_b 12.5130(13)
_cell_length_c 14.8800(14)
_cell_measurement_temperature 220.0(2)
_cell_volume 1265.1(2)
_computing_cell_refinement 'SHELXL-97 (Sheldrick, 1997)'
_computing_data_collection 'SHELXL-97 (Sheldrick, 1997)'
_computing_data_reduction 'SHELXL-97 (Sheldrick, 1997)'
_computing_molecular_graphics 'Ortep-3 for windows (Farrugia, 1997)'
_computing_publication_material 'Ortep-3 for windows (Farrugia, 1997)'
_computing_structure_refinement 'SHELXL-97 (Sheldrick, 1997)'
_computing_structure_solution 'SIR 2004'
_diffrn_ambient_temperature 220.0(2)
_diffrn_detector_area_resol_mean 12.5
_diffrn_measured_fraction_theta_full 0.908
_diffrn_measured_fraction_theta_max 0.908
_diffrn_measurement_device_type 'Mac Science DIP-2020K'
_diffrn_measurement_method 'flat imaging plate'
_diffrn_radiation_monochromator graphite
_diffrn_radiation_source 'fine-focus sealed tube'
_diffrn_radiation_type MoK\a
_diffrn_radiation_wavelength 0.71073
_diffrn_reflns_av_R_equivalents 0.0000
_diffrn_reflns_av_sigmaI/netI 0.0309
_diffrn_reflns_limit_h_max 8
_diffrn_reflns_limit_h_min 0
_diffrn_reflns_limit_k_max 15
_diffrn_reflns_limit_k_min -15
_diffrn_reflns_limit_l_max 18
_diffrn_reflns_limit_l_min -17
_diffrn_reflns_number 4520
_diffrn_reflns_theta_full 26.03
_diffrn_reflns_theta_max 26.03
_diffrn_reflns_theta_min 2.86
_exptl_absorpt_coefficient_mu 5.507
_exptl_absorpt_correction_T_max 0.7703
_exptl_absorpt_correction_T_min 0.1368
_exptl_absorpt_correction_type none
_exptl_crystal_colour black
_exptl_crystal_density_diffrn 2.108
_exptl_crystal_density_meas ?
_exptl_crystal_density_method 'not measured'
_exptl_crystal_description 'elongated plate'
_exptl_crystal_F_000 782
_exptl_crystal_size_max 0.60
_exptl_crystal_size_mid 0.20
_exptl_crystal_size_min 0.05
_refine_diff_density_max 0.959
_refine_diff_density_min -0.808
_refine_diff_density_rms 0.135
_refine_ls_extinction_method none
_refine_ls_goodness_of_fit_ref 1.119
_refine_ls_hydrogen_treatment 'not added'
_refine_ls_matrix_type full
_refine_ls_number_parameters 391
_refine_ls_number_reflns 4520
_refine_ls_number_restraints 30
_refine_ls_restrained_S_all 1.122
_refine_ls_R_factor_all 0.0643
_refine_ls_R_factor_gt 0.0537
_refine_ls_shift/su_max 0.001
_refine_ls_shift/su_mean 0.000
_refine_ls_structure_factor_coef Fsqd
_refine_ls_weighting_details 'calc w=1/[\s^2^(Fo^2^)+(0.0636P)^2^+6.3740P] where P=(Fo^2^+2Fc^2^)/3'
_refine_ls_weighting_scheme calc
_refine_ls_wR_factor_gt 0.1566
_refine_ls_wR_factor_ref 0.1619
_reflns_number_gt 3712
_reflns_number_total 4520
_reflns_threshold_expression >2sigma(I)
_cod_data_source_file cm803180x_si_001.cif
_cod_data_source_block ReO4-plate-220K
_cod_depositor_comments
;
The following automatic conversions were performed:

'_chemical_melting_point' tag was changed to
'_chemical_temperature_decomposition' since the value had been '438
(decompose)'. The value '438 (decompose)' was changed to
'438'.

'_symmetry_cell_setting' value 'Triclinic' changed to
'triclinic' according to
/home/saulius/struct/CIF-dictionaries/cif_core.dic dictionary named
'cif_core.dic' version 2.4.2 from 2011-04-26.

Automatic conversion script
Id: cif_fix_values 1715 2011-07-08 13:25:40Z adriana 

The following automatic conversions were performed:

'_exptl_crystal_density_meas' value 'not measured' was changed to '?'
- the value is perceived as not measured.

Automatic conversion script
Id: cif_fix_values 3008 2015-01-20 13:52:24Z robertas 
;
_cod_database_code 4000992

loop_
_symmetry_equiv_pos_as_xyz
'x, y, z'
'-x, -y, -z'

loop_
_atom_site_label
_atom_site_type_symbol
_atom_site_fract_x
_atom_site_fract_y
_atom_site_fract_z
_atom_site_U_iso_or_equiv
_atom_site_adp_type
_atom_site_occupancy
_atom_site_symmetry_multiplicity
_atom_site_calc_flag
_atom_site_refinement_flags
S1A S 0.1964(3) 0.33071(18) 0.77556(17) 0.0541(5) Uani 1 1 d .
S2A S 0.1681(3) 0.48170(18) 0.89031(16) 0.0532(5) Uani 1 1 d .
S3A S 0.3406(3) 0.53641(16) 0.58636(15) 0.0478(5) Uani 1 1 d .
S4A S 0.3119(3) 0.69388(18) 0.69822(17) 0.0551(5) Uani 1 1 d .
O1A O 0.4404(9) 0.7098(5) 0.4272(4) 0.0577(15) Uani 1 1 d .
O2A O 0.4161(9) 0.8642(5) 0.5357(5) 0.0633(16) Uani 1 1 d .
C1A C 0.2241(11) 0.4678(7) 0.7780(6) 0.0459(17) Uani 1 1 d .
C2A C 0.2846(10) 0.5562(7) 0.6967(6) 0.0452(17) Uani 1 1 d .
C3A C 0.3924(12) 0.6794(7) 0.5230(6) 0.0500(19) Uani 1 1 d .
C4A C 0.3795(11) 0.7498(6) 0.5754(7) 0.0496(19) Uani 1 1 d .
C5A C 0.1227(12) 0.2693(7) 0.8984(7) 0.056(2) Uani 1 1 d .
C6A C 0.1096(13) 0.3388(7) 0.9504(6) 0.056(2) Uani 1 1 d .
C7A1 C 0.450(10) 0.840(3) 0.389(3) 0.087(12) Uani 0.50 1 d P
C7A2 C 0.483(10) 0.820(4) 0.373(4) 0.090(13) Uani 0.50 1 d P
C8A1 C 0.515(3) 0.893(3) 0.436(3) 0.067(8) Uani 0.50 1 d P
C8A2 C 0.414(5) 0.901(2) 0.436(3) 0.085(9) Uani 0.50 1 d P
C9A1 C 0.078(2) 0.1447(11) 0.9419(10) 0.062(3) Uani 0.70 1 d P
C9A2 C 0.056(4) 0.296(3) 1.044(3) 0.066(9) Uani 0.30 1 d P
S1B S 0.8258(3) 0.52587(18) 0.61073(16) 0.0527(5) Uani 1 1 d .
S2B S 0.8007(3) 0.67378(18) 0.72791(18) 0.0575(5) Uani 1 1 d .
S3B S 0.6847(3) 0.31108(18) 0.80159(17) 0.0523(5) Uani 1 1 d .
S4B S 0.6565(3) 0.46666(16) 0.91524(15) 0.0484(5) Uani 1 1 d .
O1B O 0.5778(9) 0.1399(5) 0.9626(5) 0.0593(15) Uani 1 1 d .
O2B O 0.5553(9) 0.2923(5) 1.0731(4) 0.0588(15) Uani 1 1 d .
C1B C 0.7713(10) 0.5380(7) 0.7233(6) 0.0462(17) Uani 1 1 d .
C2B C 0.7101(10) 0.4488(7) 0.8040(6) 0.0449(17) Uani 1 1 d .
C3B C 0.6157(11) 0.2537(6) 0.9244(6) 0.0483(18) Uani 1 1 d .
C4B C 0.6049(12) 0.3244(7) 0.9765(6) 0.0504(19) Uani 1 1 d .
C5B C 0.8849(12) 0.6699(7) 0.5513(7) 0.057(2) Uani 1 1 d .
C6B C 0.8724(13) 0.7361(8) 0.6057(8) 0.062(2) Uani 1 1 d .
C7B1 C 0.481(3) 0.107(2) 1.065(2) 0.077(8) Uani 0.50 1 d P
C7B2 C 0.583(4) 0.1030(15) 1.0634(17) 0.056(5) Uani 0.50 1 d P
C8B1 C 0.510(12) 0.167(4) 1.127(4) 0.10(2) Uani 0.50 1 d P
C8B2 C 0.516(13) 0.181(5) 1.111(3) 0.11(2) Uani 0.50 1 d P
C9B1 C 0.941(2) 0.7122(12) 0.4476(11) 0.066(3) Uani 0.70 1 d P
C9B2 C 0.916(4) 0.857(2) 0.5522(19) 0.049(6) Uani 0.30 1 d P
Re11 Re 1.0027(2) 0.98099(9) 0.74710(9) 0.0662(3) Uani 0.80 1 d PD
Re12 Re 1.0021(7) 1.0153(3) 0.7593(3) 0.0528(8) Uani 0.20 1 d P
O1 O 1.220(3) 1.030(3) 0.754(3) 0.123(15) Uiso 0.33 1 d PD
O2 O 0.973(9) 0.986(5) 0.863(2) 0.21(2) Uiso 0.33 1 d PD
O9 O 1.013(4) 0.8482(15) 0.8368(16) 0.077(8) Uiso 0.33 1 d PD
O3 O 0.821(4) 1.046(3) 0.794(3) 0.110(13) Uiso 0.33 1 d PD
O4 O 0.992(3) 0.9816(18) 0.6325(12) 0.070(5) Uiso 0.33 1 d PD
O5 O 1.183(3) 1.055(2) 0.768(2) 0.081(8) Uiso 0.33 1 d PD
O10 O 1.219(3) 0.949(3) 0.700(3) 0.130(11) Uiso 0.33 1 d PD
O6 O 0.820(4) 0.949(3) 0.697(2) 0.131(11) Uiso 0.33 1 d PD
O11 O 1.086(9) 1.011(5) 0.6253(18) 0.22(3) Uiso 0.33 1 d PD
O7 O 0.793(3) 1.048(2) 0.766(2) 0.086(9) Uiso 0.33 1 d PD
O12 O 1.017(4) 1.1327(15) 0.688(2) 0.108(8) Uiso 0.33 1 d PD
O8 O 0.970(4) 0.8392(13) 0.8180(17) 0.070(7) Uiso 0.33 1 d PD

loop_
_atom_site_aniso_label
_atom_site_aniso_U_11
_atom_site_aniso_U_22
_atom_site_aniso_U_33
_atom_site_aniso_U_23
_atom_site_aniso_U_13
_atom_site_aniso_U_12
S1A 0.0511(12) 0.0526(11) 0.0652(13) -0.0270(10) -0.0119(10) 0.0040(9)
S2A 0.0516(12) 0.0608(12) 0.0546(12) -0.0275(10) -0.0110(10) 0.0024(9)
S3A 0.0512(11) 0.0436(10) 0.0540(11) -0.0241(8) -0.0052(9) 0.0006(8)
S4A 0.0509(12) 0.0573(12) 0.0707(14) -0.0395(11) -0.0077(10) 0.0004(9)
O1A 0.070(4) 0.045(3) 0.054(4) -0.015(3) 0.002(3) -0.004(3)
O2A 0.069(4) 0.048(3) 0.079(4) -0.030(3) -0.006(3) -0.002(3)
C1A 0.040(4) 0.054(4) 0.054(5) -0.028(4) -0.017(4) 0.004(3)
C2A 0.035(4) 0.053(4) 0.055(5) -0.028(4) -0.008(3) 0.003(3)
C3A 0.049(5) 0.046(4) 0.057(5) -0.023(4) -0.003(4) 0.004(3)
C4A 0.042(4) 0.043(4) 0.070(5) -0.026(4) -0.010(4) 0.001(3)
C5A 0.041(5) 0.055(5) 0.072(6) -0.021(4) -0.014(4) 0.003(3)
C6A 0.054(5) 0.059(5) 0.048(5) -0.008(4) -0.011(4) 0.006(4)
C7A1 0.18(3) 0.019(14) 0.057(19) -0.022(12) 0.045(18) 0.008(15)
C7A2 0.16(4) 0.043(19) 0.07(2) -0.045(14) 0.02(2) 0.007(19)
C8A1 0.060(15) 0.069(14) 0.071(15) -0.032(12) 0.021(15) -0.021(13)
C8A2 0.13(3) 0.045(12) 0.064(16) 0.003(10) -0.02(2) -0.020(18)
C9A1 0.063(8) 0.053(7) 0.068(8) -0.019(6) -0.011(7) 0.009(6)
C9A2 0.050(18) 0.09(2) 0.08(2) -0.046(18) -0.041(17) 0.014(15)
S1B 0.0514(12) 0.0581(12) 0.0549(12) -0.0251(9) -0.0136(10) 0.0048(9)
S2B 0.0539(13) 0.0517(11) 0.0749(15) -0.0311(10) -0.0108(11) 0.0046(9)
S3B 0.0493(12) 0.0553(11) 0.0656(13) -0.0371(10) -0.0091(10) 0.0010(8)
S4B 0.0498(11) 0.0451(10) 0.0578(12) -0.0279(9) -0.0053(9) 0.0017(8)
O1B 0.061(4) 0.046(3) 0.077(4) -0.031(3) -0.003(3) -0.004(3)
O2B 0.073(4) 0.045(3) 0.057(4) -0.020(3) 0.003(3) -0.001(3)
C1B 0.035(4) 0.052(4) 0.060(5) -0.029(4) -0.007(4) 0.003(3)
C2B 0.037(4) 0.054(4) 0.054(4) -0.030(4) -0.009(3) 0.005(3)
C3B 0.041(4) 0.043(4) 0.067(5) -0.027(4) -0.008(4) 0.001(3)
C4B 0.049(5) 0.045(4) 0.060(5) -0.024(4) 0.000(4) 0.002(3)
C5B 0.046(5) 0.057(5) 0.063(5) -0.012(4) -0.015(4) 0.011(4)
C6B 0.049(5) 0.054(5) 0.083(7) -0.021(5) -0.008(5) 0.004(4)
C7B1 0.046(13) 0.097(18) 0.11(2) -0.059(15) -0.004(16) -0.017(12)
C7B2 0.079(16) 0.035(8) 0.053(11) -0.011(7) -0.017(13) 0.003(10)
C8B1 0.17(5) 0.024(12) 0.11(4) -0.030(19) 0.01(3) -0.023(16)
C8B2 0.20(5) 0.08(3) 0.024(11) -0.009(12) 0.047(17) -0.02(3)
C9B1 0.066(9) 0.068(8) 0.066(8) -0.026(7) -0.005(7) -0.001(6)
C9B2 0.041(15) 0.066(16) 0.050(15) -0.024(12) -0.025(12) 0.017(12)
Re11 0.0756(4) 0.0623(7) 0.0573(4) -0.0185(4) 0.0004(3) -0.0085(5)
Re12 0.0584(13) 0.0467(19) 0.0516(16) -0.0168(12) 0.0007(10) -0.0055(14)

loop_
_atom_type_symbol
_atom_type_description
_atom_type_scat_dispersion_real
_atom_type_scat_dispersion_imag
_atom_type_scat_source
C C 0.0033 0.0016 'International Tables Vol C Tables 4.2.6.8 and 6.1.1.4'
H H 0.0000 0.0000 'International Tables Vol C Tables 4.2.6.8 and 6.1.1.4'
O O 0.0106 0.0060 'International Tables Vol C Tables 4.2.6.8 and 6.1.1.4'
S S 0.1246 0.1234 'International Tables Vol C Tables 4.2.6.8 and 6.1.1.4'
Re Re -1.0185 7.2310 'International Tables Vol C Tables 4.2.6.8 and 6.1.1.4'

loop_
_geom_angle_atom_site_label_1
_geom_angle_atom_site_label_2
_geom_angle_atom_site_label_3
_geom_angle
_geom_angle_publ_flag
C1A S1A C5A 95.6(4) n
C1A S2A C6A 95.4(4) n
C2A S3A C3A 94.5(4) n
C4A S4A C2A 93.5(4) n
C3A O1A C7A2 120.8(19) n
C3A O1A C7A1 106.5(15) n
C7A2 O1A C7A1 16(2) n
C4A O2A C8A2 110.6(13) n
C4A O2A C8A1 110.7(13) n
C8A2 O2A C8A1 29.3(16) n
C2A C1A S2A 123.6(6) n
C2A C1A S1A 121.7(6) n
S2A C1A S1A 114.8(5) n
C1A C2A S3A 121.3(6) n
C1A C2A S4A 122.0(6) n
S3A C2A S4A 116.7(5) n
O1A C3A C4A 126.1(8) n
O1A C3A S3A 117.5(6) n
C4A C3A S3A 116.4(7) n
C3A C4A O2A 123.1(8) n
C3A C4A S4A 118.9(6) n
O2A C4A S4A 118.0(6) n
C6A C5A C9A1 122.6(10) n
C6A C5A S1A 116.6(7) n
C9A1 C5A S1A 120.7(8) n
C9A2 C6A C5A 119.0(16) n
C9A2 C6A S2A 123.3(16) n
C5A C6A S2A 117.6(7) n
C8A2 C7A1 C8A1 35(2) n
C8A2 C7A1 O1A 126(3) n
C8A1 C7A1 O1A 120(5) n
O1A C7A2 C8A1 112(4) n
O1A C7A2 C8A2 109(3) n
C8A1 C7A2 C8A2 26.8(15) n
C8A2 C8A1 C7A1 68(6) n
C8A2 C8A1 O2A 69(4) n
C7A1 C8A1 O2A 113(3) n
C8A2 C8A1 C7A2 81(6) n
C7A1 C8A1 C7A2 13(5) n
O2A C8A1 C7A2 120(3) n
C8A1 C8A2 C7A1 77(6) n
C8A1 C8A2 O2A 82(5) n
C7A1 C8A2 O2A 123(3) n
C8A1 C8A2 C7A2 72(6) n
C7A1 C8A2 C7A2 5(6) n
O2A C8A2 C7A2 122(3) n
C1B S1B C5B 95.4(4) n
C6B S2B C1B 95.1(4) n
C3B S3B C2B 93.7(4) n
C4B S4B C2B 94.3(4) n
C3B O1B C7B2 109.6(10) n
C3B O1B C7B1 111.6(12) n
C7B2 O1B C7B1 29.1(11) n
C8B2 O2B C4B 111.1(19) n
C8B2 O2B C8B1 6(4) n
C4B O2B C8B1 117.4(19) n
C2B C1B S1B 123.5(6) n
C2B C1B S2B 121.5(6) n
S1B C1B S2B 115.1(5) n
C1B C2B S4B 121.3(6) n
C1B C2B S3B 122.3(6) n
S4B C2B S3B 116.4(5) n
C4B C3B O1B 124.1(8) n
C4B C3B S3B 118.0(6) n
O1B C3B S3B 117.9(6) n
C3B C4B O2B 125.0(8) n
C3B C4B S4B 117.5(7) n
O2B C4B S4B 117.5(6) n
C6B C5B C9B1 123.2(10) n
C6B C5B S1B 116.4(8) n
C9B1 C5B S1B 120.4(8) n
C5B C6B C9B2 114.5(13) n
C5B C6B S2B 117.9(7) n
C9B2 C6B S2B 127.5(12) n
C7B2 C7B1 C8B2 79(5) n
C7B2 C7B1 C8B1 80(5) n
C8B2 C7B1 C8B1 10(4) n
C7B2 C7B1 O1B 69(3) n
C8B2 C7B1 O1B 114(3) n
C8B1 C7B1 O1B 123(3) n
C7B1 C7B2 O1B 82(4) n
C7B1 C7B2 C8B2 70(5) n
O1B C7B2 C8B2 116(3) n
C7B1 C7B2 C8B1 71(5) n
O1B C7B2 C8B1 125(3) n
C8B2 C7B2 C8B1 10(4) n
C7B1 C8B1 C7B2 29.6(13) n
C7B1 C8B1 O2B 112(4) n
C7B2 C8B1 O2B 108(3) n
O2B C8B2 C7B1 129(4) n
O2B C8B2 C7B2 122(3) n
C7B1 C8B2 C7B2 30.7(15) n
Re12 Re11 O4 128.3(10) n
Re12 Re11 O6 122.1(14) n
O4 Re11 O6 49.9(14) n
Re12 Re11 O2 50(2) n
O4 Re11 O2 170(2) n
O6 Re11 O2 121(2) n
Re12 Re11 O1 65.3(16) n
O4 Re11 O1 109.4(17) n
O6 Re11 O1 159.0(19) n
O2 Re11 O1 79(3) n
Re12 Re11 O8 126.3(11) n
O4 Re11 O8 104.4(12) n
O6 Re11 O8 81.9(16) n
O2 Re11 O8 77(2) n
O1 Re11 O8 110.1(17) n
Re12 Re11 O3 48.9(15) n
O4 Re11 O3 115.2(16) n
O6 Re11 O3 78.3(18) n
O2 Re11 O3 55(2) n
O1 Re11 O3 114(2) n
O8 Re11 O3 103.2(16) n
Re12 Re11 O10 115.2(14) n
O4 Re11 O10 71.2(15) n
O6 Re11 O10 114.6(18) n
O2 Re11 O10 119(2) n
O1 Re11 O10 51.0(17) n
O8 Re11 O10 88.7(15) n
O3 Re11 O10 164.0(16) n
Re12 Re11 O5 49.0(13) n
O4 Re11 O5 119.2(13) n
O6 Re11 O5 161.4(14) n
O2 Re11 O5 68(2) n
O1 Re11 O5 16.4(17) n
O8 Re11 O5 116.7(14) n
O3 Re11 O5 97.4(18) n
O10 Re11 O5 67.3(16) n
Re12 Re11 O11 115(2) n
O4 Re11 O11 25(2) n
O6 Re11 O11 75(2) n
O2 Re11 O11 161(2) n
O1 Re11 O11 84(3) n
O8 Re11 O11 117(2) n
O3 Re11 O11 126(3) n
O10 Re11 O11 53(2) n
O5 Re11 O11 94(2) n
Re12 Re11 O9 114.6(12) n
O4 Re11 O9 117.1(12) n
O6 Re11 O9 97.6(16) n
O2 Re11 O9 66(2) n
O1 Re11 O9 95.9(18) n
O8 Re11 O9 15.9(12) n
O3 Re11 O9 103.9(16) n
O10 Re11 O9 84.6(15) n
O5 Re11 O9 101.1(14) n
O11 Re11 O9 125(2) n
Re12 Re11 O7 59.6(13) n
O4 Re11 O7 99.6(14) n
O6 Re11 O7 64.3(16) n
O2 Re11 O7 71(2) n
O1 Re11 O7 124.6(19) n
O8 Re11 O7 106.7(14) n
O3 Re11 O7 15.7(17) n
O10 Re11 O7 163.9(16) n
O5 Re11 O7 108.4(15) n
O11 Re11 O7 113(2) n
O9 Re11 O7 111.5(14) n
Re11 Re12 O2 115(2) n
Re11 Re12 O3 115.4(18) n
O2 Re12 O3 67(3) n
Re11 Re12 O5 115.4(15) n
O2 Re12 O5 84(3) n
O3 Re12 O5 128(2) n
Re11 Re12 O12 119.3(14) n
O2 Re12 O12 126(3) n
O3 Re12 O12 86(2) n
O5 Re12 O12 77.3(17) n
Re11 Re12 O7 103.8(14) n
O2 Re12 O7 84(3) n
O3 Re12 O7 18(2) n
O5 Re12 O7 140.5(17) n
O12 Re12 O7 79.8(17) n
Re11 Re12 O1 97.3(17) n
O2 Re12 O1 93(3) n
O3 Re12 O1 146(2) n
O5 Re12 O1 18.1(18) n
O12 Re12 O1 84(2) n
O7 Re12 O1 158(2) n
Re11 Re12 O10 51.3(12) n
O2 Re12 O10 118(3) n
O3 Re12 O10 166.5(17) n
O5 Re12 O10 65.2(16) n
O12 Re12 O10 98.6(16) n
O7 Re12 O10 150.8(16) n
O1 Re12 O10 47.1(17) n
Re11 Re12 O11 51.4(19) n
O2 Re12 O11 162(3) n
O3 Re12 O11 126(3) n
O5 Re12 O11 93(2) n
O12 Re12 O11 70(2) n
O7 Re12 O11 109(2) n
O1 Re12 O11 80(2) n
O10 Re12 O11 46(2) n
Re11 Re12 O9 52.0(10) n
O2 Re12 O9 64(2) n
O3 Re12 O9 103.3(18) n
O5 Re12 O9 100.4(15) n
O12 Re12 O9 169.3(13) n
O7 Re12 O9 107.4(14) n
O1 Re12 O9 90.7(18) n
O10 Re12 O9 71.1(13) n
O11 Re12 O9 100(2) n
Re11 Re12 O6 45.5(12) n
O2 Re12 O6 118(3) n
O3 Re12 O6 75.2(19) n
O5 Re12 O6 154.7(16) n
O12 Re12 O6 97.6(16) n
O7 Re12 O6 60.1(16) n
O1 Re12 O6 138.0(18) n
O10 Re12 O6 91.6(15) n
O11 Re12 O6 62(2) n
O9 Re12 O6 79.9(13) n
Re11 Re12 O4 40.4(8) n
O2 Re12 O4 153(2) n
O3 Re12 O4 110.2(18) n
O5 Re12 O4 114.0(14) n
O12 Re12 O4 79.3(13) n
O7 Re12 O4 92.6(14) n
O1 Re12 O4 99.5(17) n
O10 Re12 O4 58.8(13) n
O11 Re12 O4 21.3(19) n
O9 Re12 O4 92.4(10) n
O6 Re12 O4 41.1(11) n
O10 O1 Re12 81.8(14) n
O10 O1 Re11 64.8(12) n
Re12 O1 Re11 17.3(2) n
Re12 O2 O3 56.4(17) n
Re12 O2 Re11 15.8(4) n
O3 O2 Re11 62.7(13) n
Re11 O9 Re12 13.4(2) n
Re12 O3 O2 56.2(16) n
Re12 O3 Re11 15.6(3) n
O2 O3 Re11 62.1(13) n
O11 O4 O6 144(3) n
O11 O4 Re11 80(2) n
O6 O4 Re11 65.1(9) n
O11 O4 Re12 76(2) n
O6 O4 Re12 68.1(10) n
Re11 O4 Re12 11.3(2) n
Re12 O5 Re11 15.6(3) n
O1 O10 O11 99(3) n
O1 O10 Re11 64.2(12) n
O11 O10 Re11 63.7(13) n
O1 O10 Re12 51.1(11) n
O11 O10 Re12 67.5(14) n
Re11 O10 Re12 13.5(3) n
O4 O6 Re11 65.0(10) n
O4 O6 Re12 70.8(9) n
Re11 O6 Re12 12.4(3) n
O4 O11 O10 115(5) n
O4 O11 Re11 75(2) n
O10 O11 Re11 62.9(13) n
O4 O11 Re12 83(2) n
O10 O11 Re12 66.8(13) n
Re11 O11 Re12 13.4(4) n
Re12 O7 Re11 16.6(2) n
Re12 O12 Re11 14.5(3) n
Re11 O8 Re12 11.6(2) n

loop_
_geom_bond_atom_site_label_1
_geom_bond_atom_site_label_2
_geom_bond_distance
_geom_bond_publ_flag
S1A C1A 1.743(8) n
S1A C5A 1.744(10) n
S2A C1A 1.734(8) n
S2A C6A 1.742(9) n
S3A C2A 1.736(8) n
S3A C3A 1.743(8) n
S4A C4A 1.732(9) n
S4A C2A 1.746(8) n
O1A C3A 1.347(10) n
O1A C7A2 1.36(6) n
O1A C7A1 1.53(4) n
O2A C4A 1.370(10) n
O2A C8A2 1.41(4) n
O2A C8A1 1.49(3) n
C1A C2A 1.366(11) n
C3A C4A 1.351(11) n
C5A C6A 1.338(13) n
C5A C9A1 1.499(15) n
C6A C9A2 1.32(4) n
C7A1 C8A2 1.20(5) n
C7A1 C8A1 1.26(7) n
C7A2 C8A1 1.56(6) n
C7A2 C8A2 1.62(5) n
C8A1 C8A2 0.74(4) n
S1B C1B 1.727(8) n
S1B C5B 1.754(9) n
S2B C6B 1.735(11) n
S2B C1B 1.740(8) n
S3B C3B 1.734(9) n
S3B C2B 1.749(7) n
S4B C4B 1.729(8) n
S4B C2B 1.738(8) n
O1B C3B 1.363(9) n
O1B C7B2 1.42(2) n
O1B C7B1 1.51(3) n
O2B C8B2 1.34(5) n
O2B C4B 1.358(10) n
O2B C8B1 1.53(4) n
C1B C2B 1.367(12) n
C3B C4B 1.353(11) n
C5B C6B 1.333(14) n
C5B C9B1 1.459(17) n
C6B C9B2 1.47(3) n
C7B1 C7B2 0.74(3) n
C7B1 C8B2 1.37(6) n
C7B1 C8B1 1.41(6) n
C7B2 C8B2 1.43(6) n
C7B2 C8B1 1.47(5) n
Re11 Re12 0.519(3) n
Re11 O4 1.714(15) n
Re11 O6 1.716(18) n
Re11 O2 1.727(19) n
Re11 O1 1.729(18) n
Re11 O8 1.737(14) n
Re11 O3 1.737(18) n
Re11 O10 1.737(18) n
Re11 O5 1.739(16) n
Re11 O11 1.749(19) n
Re11 O9 1.758(15) n
Re11 O7 1.767(17) n
Re12 O2 1.45(3) n
Re12 O3 1.45(2) n
Re12 O5 1.452(18) n
Re12 O12 1.493(19) n
Re12 O7 1.57(2) n
Re12 O1 1.58(2) n
Re12 O10 2.01(2) n
Re12 O11 2.03(2) n
Re12 O9 2.029(16) n
Re12 O6 2.04(2) n
Re12 O4 2.075(16) n
O1 O10 1.49(5) n
O2 O3 1.61(6) n
O4 O11 0.76(7) n
O4 O6 1.45(4) n
O10 O11 1.57(6) n
